data_2202529
loop_
_publ_author_name
'Shu-Sheng Zhang'
'Min Zhang'
'Jian-Hua Xu'
'Xue-Mei Li'
'Hoong-Kun Fun'

_publ_section_title
4b,4c,9b,9c-Tetrahydro-4b,4c,9b,9c-tetrachlorocyclobuta[1,2-<i>a</i>:3,4-<i>a</i>']diindene-5,10-dione
_journal_issue 12
_journal_name_full 'Acta Crystallographica Section E'
_journal_page_first o1930
_journal_page_last o1931
_journal_paper_doi 10.1107/S1600536803025236
_journal_volume 59
_journal_year 2003
_chemical_formula_iupac 'C18 H8 Cl4 O2'
_chemical_formula_moiety 'C18 H8 Cl4 O2'
_chemical_formula_sum 'C18 H8 Cl4 O2'
_chemical_formula_weight 398.04
_chemical_melting_point 533.5(5)
_chemical_name_systematic
;
4b,4c,9a,9c-Tetrachloro-4b,4c,9b,9c-tetrahydroindeno[1',2':3,4]
cyclobuta[1,2-a]indene-5,10-dione
;
_space_group_IT_number 15
_symmetry_cell_setting monoclinic
_symmetry_space_group_name_Hall '-C 2yc'
_symmetry_space_group_name_H-M 'C 1 2/c 1'
_atom_sites_solution_hydrogens geom
_atom_sites_solution_primary direct
_atom_sites_solution_secondary difmap
_audit_creation_method SHELXL-97
_cell_angle_alpha 90.00
_cell_angle_beta 120.5630(10)
_cell_angle_gamma 90.00
_cell_formula_units_Z 4
_cell_length_a 15.8948(10)
_cell_length_b 8.7186(5)
_cell_length_c 13.5633(9)
_cell_measurement_reflns_used 3658
_cell_measurement_temperature 293(2)
_cell_measurement_theta_max 28.28
_cell_measurement_theta_min 2.77
_cell_volume 1618.47(18)
_computing_cell_refinement 'SAINT (Siemens, 1996)'
_computing_data_collection 'SMART (Siemens, 1996)'
_computing_data_reduction SAINT
_computing_molecular_graphics SHELXTL
_computing_publication_material
;
SHELXTL, PARST (Nardelli, 1995) and PLATON (Spek, 1990)
;
_computing_structure_refinement SHELXTL
_computing_structure_solution 'SHELXTL (Sheldrick, 1997)'
_diffrn_ambient_temperature 293(2)
_diffrn_detector_area_resol_mean 8.33
_diffrn_measured_fraction_theta_full 0.989
_diffrn_measured_fraction_theta_max 0.983
_diffrn_measurement_device_type
;
Siemens SMART CCD area-detector
;
_diffrn_measurement_method \w
_diffrn_radiation_monochromator graphite
_diffrn_radiation_source 'fine-focus sealed tube'
_diffrn_radiation_type MoK\a
_diffrn_radiation_wavelength 0.71073
_diffrn_reflns_av_R_equivalents 0.0162
_diffrn_reflns_av_sigmaI/netI 0.0193
_diffrn_reflns_limit_h_max 21
_diffrn_reflns_limit_h_min -19
_diffrn_reflns_limit_k_max 11
_diffrn_reflns_limit_k_min -10
_diffrn_reflns_limit_l_max 12
_diffrn_reflns_limit_l_min -17
_diffrn_reflns_number 4882
_diffrn_reflns_theta_full 25.00
_diffrn_reflns_theta_max 28.27
_diffrn_reflns_theta_min 2.77
_diffrn_standards_decay_% 0
_diffrn_standards_number 0
_exptl_absorpt_coefficient_mu 0.739
_exptl_absorpt_correction_T_max 0.8311
_exptl_absorpt_correction_T_min 0.7000
_exptl_absorpt_correction_type multi-scan
_exptl_absorpt_process_details '(SADABS; Sheldrick, 1996)'
_exptl_crystal_colour colourless
_exptl_crystal_density_diffrn 1.634
_exptl_crystal_density_method 'not measured'
_exptl_crystal_description block
_exptl_crystal_F_000 800
_exptl_crystal_size_max 0.52
_exptl_crystal_size_mid 0.38
_exptl_crystal_size_min 0.26
_refine_diff_density_max 0.309
_refine_diff_density_min -0.224
_refine_ls_extinction_coef 0.0106(9)
_refine_ls_extinction_expression Fc^*^=kFc[1+0.001xFc^2^\l^3^/sin(2\q)]^-1/4^
_refine_ls_extinction_method SHELXTL
_refine_ls_goodness_of_fit_ref 1.054
_refine_ls_hydrogen_treatment refall
_refine_ls_matrix_type full
_refine_ls_number_parameters 126
_refine_ls_number_reflns 1972
_refine_ls_number_restraints 0
_refine_ls_restrained_S_all 1.054
_refine_ls_R_factor_all 0.0325
_refine_ls_R_factor_gt 0.0291
_refine_ls_shift/su_max 0.000
_refine_ls_shift/su_mean 0.000
_refine_ls_structure_factor_coef Fsqd
_refine_ls_weighting_details 'calc w = 1/[\s^2^(Fo^2^)+(0.0468P)^2^+0.9124P] where P = (Fo^2^+2Fc^2^)/3'
_refine_ls_weighting_scheme calc
_refine_ls_wR_factor_gt 0.0814
_refine_ls_wR_factor_ref 0.0845
_reflns_number_gt 1773
_reflns_number_total 1972
_reflns_threshold_expression I>2\s(I)
_cod_data_source_file ci6300.cif
_cod_data_source_block I
_cod_depositor_comments
;
The following automatic conversions were performed:
'_symmetry_cell_setting' value 'Monoclinic' changed to 'monoclinic'
according to '/home/saulius/struct/CIF-dictionaries/cif_core.dic'
dictionary named 'cif_core.dic' version 2.4.1 from 2010-06-29.

Automatic conversion script
Id: cif_fix_enum 1527 2010-12-29 10:47:43Z saulius 

The following automatic conversions were performed:

'_chemical_melting_point' value '533--534 K' was changed to
'533.5(5)' - the average value was taken and precision was estimated.

Automatic conversion script
Id: cif_fix_values 1646 2011-03-28 12:23:43Z adriana 

The following automatic conversions were performed:

'_chemical_melting_point' value '533--534 K' was changed to
'533.5(5)' - the average value was taken and precision was
estimated.

'_symmetry_cell_setting' value 'Monoclinic' changed to
'monoclinic' according to
/home/saulius/struct/CIF-dictionaries/cif_core.dic dictionary named
'cif_core.dic' version 2.4.1 from 2010-06-29.

Automatic conversion script
Id: cif_fix_values 1715 2011-07-08 13:25:40Z adriana 
;
_cod_original_cell_volume 1618.47(17)
_cod_original_sg_symbol_H-M 'C 2/c'
_cod_database_code 2202529
_cod_database_fobs_code 2202529

loop_
_symmetry_equiv_pos_as_xyz
'x, y, z'
'-x, y, -z+1/2'
'x+1/2, y+1/2, z'
'-x+1/2, y+1/2, -z+1/2'
'-x, -y, -z'
'x, -y, z-1/2'
'-x+1/2, -y+1/2, -z'
'x+1/2, -y+1/2, z-1/2'

loop_
_atom_site_label
_atom_site_fract_x
_atom_site_fract_y
_atom_site_fract_z
_atom_site_U_iso_or_equiv
_atom_site_adp_type
_atom_site_calc_flag
_atom_site_refinement_flags
_atom_site_occupancy
_atom_site_disorder_assembly
_atom_site_disorder_group
_atom_site_type_symbol
Cl1 0.40907(3) 0.56400(4) 0.04477(3) 0.04009(14) Uani d . 1 . . Cl
Cl2 0.37269(3) 0.61081(5) 0.25740(3) 0.04610(15) Uani d . 1 . . Cl
O1 0.33305(10) 0.27874(18) 0.30264(11) 0.0589(4) Uani d . 1 . . O
C1 0.37101(10) 0.29964(19) 0.24605(13) 0.0371(3) Uani d . 1 . . C
C2 0.37187(10) 0.19876(17) 0.15985(13) 0.0365(3) Uani d . 1 . . C
C3 0.33201(13) 0.0518(2) 0.12840(17) 0.0491(4) Uani d . 1 . . C
C4 0.33980(14) -0.0223(2) 0.0438(2) 0.0572(5) Uani d . 1 . . C
C5 0.38544(14) 0.0469(2) -0.00877(19) 0.0546(5) Uani d . 1 . . C
C6 0.42619(12) 0.1923(2) 0.02289(15) 0.0437(4) Uani d . 1 . . C
C7 0.41892(10) 0.26789(16) 0.10835(12) 0.0325(3) Uani d . 1 . . C
C8 0.45550(10) 0.42702(15) 0.15581(12) 0.0294(3) Uani d . 1 . . C
C9 0.43113(10) 0.44237(16) 0.25358(12) 0.0309(3) Uani d . 1 . . C
H3 0.3005(18) 0.005(3) 0.165(2) 0.064(6) Uiso d . 1 . . H
H4 0.3119(18) -0.118(3) 0.021(2) 0.070(7) Uiso d . 1 . . H
H5 0.3872(18) -0.010(3) -0.071(2) 0.070(7) Uiso d . 1 . . H
H6 0.4565(14) 0.238(2) -0.0136(17) 0.049(5) Uiso d . 1 . . H

loop_
_atom_site_aniso_label
_atom_site_aniso_U_11
_atom_site_aniso_U_22
_atom_site_aniso_U_33
_atom_site_aniso_U_12
_atom_site_aniso_U_13
_atom_site_aniso_U_23
Cl1 0.0372(2) 0.0433(2) 0.0372(2) 0.00569(14) 0.01705(16) 0.01113(14)
Cl2 0.0435(2) 0.0513(3) 0.0424(2) 0.01613(16) 0.02103(18) -0.00348(16)
O1 0.0567(8) 0.0812(10) 0.0542(8) -0.0276(7) 0.0395(7) -0.0148(7)
C1 0.0283(7) 0.0487(9) 0.0334(7) -0.0074(6) 0.0151(6) -0.0024(6)
C2 0.0295(7) 0.0394(8) 0.0371(7) -0.0041(5) 0.0144(6) -0.0018(6)
C3 0.0419(9) 0.0439(9) 0.0578(11) -0.0111(7) 0.0226(8) -0.0035(7)
C4 0.0463(10) 0.0408(9) 0.0760(14) -0.0086(7) 0.0250(9) -0.0171(9)
C5 0.0465(10) 0.0538(10) 0.0615(12) -0.0013(8) 0.0259(9) -0.0231(9)
C6 0.0415(8) 0.0487(9) 0.0442(9) -0.0006(7) 0.0243(7) -0.0085(7)
C7 0.0271(6) 0.0342(7) 0.0327(7) 0.0008(5) 0.0128(5) -0.0016(5)
C8 0.0281(6) 0.0323(6) 0.0285(6) 0.0015(5) 0.0149(5) 0.0021(5)
C9 0.0280(6) 0.0350(7) 0.0309(7) 0.0008(5) 0.0159(5) -0.0020(5)

loop_
_atom_type_symbol
_atom_type_description
_atom_type_scat_dispersion_real
_atom_type_scat_dispersion_imag
_atom_type_scat_source
C C 0.0033 0.0016 'International Tables Vol C Tables 4.2.6.8 and 6.1.1.4'
H H 0.0000 0.0000 'International Tables Vol C Tables 4.2.6.8 and 6.1.1.4'
O O 0.0106 0.0060 'International Tables Vol C Tables 4.2.6.8 and 6.1.1.4'
Cl Cl 0.1484 0.1585 'International Tables Vol C Tables 4.2.6.8 and 6.1.1.4'

loop_
_geom_angle_atom_site_label_1
_geom_angle_atom_site_label_2
_geom_angle_atom_site_label_3
_geom_angle_site_symmetry_1
_geom_angle_site_symmetry_3
_geom_angle
_geom_angle_publ_flag
O1 C1 C2 . . 128.73(15) ?
O1 C1 C9 . . 125.00(15) ?
C2 C1 C9 . . 106.26(11) ?
C7 C2 C3 . . 121.29(15) ?
C7 C2 C1 . . 111.39(13) ?
C3 C2 C1 . . 127.32(15) ?
C4 C3 C2 . . 117.79(18) ?
C4 C3 H3 . . 121.9(15) ?
C2 C3 H3 . . 120.3(15) ?
C3 C4 C5 . . 121.11(17) ?
C3 C4 H4 . . 118.3(15) ?
C5 C4 H4 . . 120.5(15) ?
C4 C5 C6 . . 121.45(18) ?
C4 C5 H5 . . 118.0(14) ?
C6 C5 H5 . . 120.6(14) ?
C5 C6 C7 . . 117.90(17) ?
C5 C6 H6 . . 120.8(13) ?
C7 C6 H6 . . 121.3(13) ?
C6 C7 C2 . . 120.45(14) ?
C6 C7 C8 . . 127.78(14) ?
C2 C7 C8 . . 111.76(12) ?
C7 C8 C9 . . 103.38(11) yes
C7 C8 C9 . 2_655 116.42(11) yes
C9 C8 C9 . 2_655 90.54(10) yes
C7 C8 Cl1 . . 110.71(10) yes
C9 C8 Cl1 . . 119.31(10) yes
C9 C8 Cl1 2_655 . 114.91(9) ?
C1 C9 C8 . . 106.70(11) yes
C1 C9 C8 . 2_655 113.88(11) ?
C8 C9 C8 . 2_655 88.63(10) ?
C1 C9 Cl2 . . 111.02(10) ?
C8 C9 Cl2 . . 117.39(10) ?
C8 C9 Cl2 2_655 . 117.23(10) ?

loop_
_geom_bond_atom_site_label_1
_geom_bond_atom_site_label_2
_geom_bond_site_symmetry_2
_geom_bond_distance
_geom_bond_publ_flag
Cl1 C8 . 1.7632(14) yes
Cl2 C9 . 1.7524(14) yes
O1 C1 . 1.2072(18) ?
C1 C2 . 1.469(2) ?
C1 C9 . 1.540(2) yes
C2 C7 . 1.394(2) ?
C2 C3 . 1.397(2) ?
C3 C4 . 1.376(3) ?
C3 H3 . 0.96(2) ?
C4 C5 . 1.387(3) ?
C4 H4 . 0.92(3) ?
C5 C6 . 1.388(3) ?
C5 H5 . 1.00(3) ?
C6 C7 . 1.388(2) ?
C6 H6 . 0.94(2) ?
C7 C8 . 1.5155(19) yes
C8 C9 . 1.5648(19) yes
C8 C9 2_655 1.5885(19) yes
C9 C8 2_655 1.5885(19) ?

loop_
_geom_torsion_atom_site_label_1
_geom_torsion_atom_site_label_2
_geom_torsion_atom_site_label_3
_geom_torsion_atom_site_label_4
_geom_torsion_site_symmetry_1
_geom_torsion_site_symmetry_4
_geom_torsion
_geom_torsion_publ_flag
O1 C1 C2 C7 . . 176.51(17) ?
C9 C1 C2 C7 . . -4.43(17) ?
O1 C1 C2 C3 . . -3.2(3) ?
C9 C1 C2 C3 . . 175.85(16) ?
C7 C2 C3 C4 . . -0.7(3) ?
C1 C2 C3 C4 . . 179.04(17) ?
C2 C3 C4 C5 . . -0.2(3) ?
C3 C4 C5 C6 . . 0.9(3) ?
C4 C5 C6 C7 . . -0.8(3) ?
C5 C6 C7 C2 . . -0.1(2) ?
C5 C6 C7 C8 . . -178.75(15) ?
C3 C2 C7 C6 . . 0.8(2) ?
C1 C2 C7 C6 . . -178.93(14) ?
C3 C2 C7 C8 . . 179.68(14) ?
C1 C2 C7 C8 . . -0.07(17) ?
C6 C7 C8 C9 . . -176.83(15) ?
C2 C7 C8 C9 . . 4.41(15) ?
C6 C7 C8 C9 . 2_655 -79.41(19) ?
C2 C7 C8 C9 . 2_655 101.83(14) ?
C6 C7 C8 Cl1 . . 54.27(18) ?
C2 C7 C8 Cl1 . . -124.49(11) ?
O1 C1 C9 C8 . . -173.92(16) ?
C2 C1 C9 C8 . . 6.97(15) ?
O1 C1 C9 C8 . 2_655 90.02(19) ?
C2 C1 C9 C8 . 2_655 -89.08(14) ?
O1 C1 C9 Cl2 . . -44.9(2) ?
C2 C1 C9 Cl2 . . 136.00(11) ?
C7 C8 C9 C1 . . -6.81(14) ?
C9 C8 C9 C1 2_655 . -124.18(10) ?
Cl1 C8 C9 C1 . . 116.58(11) yes
C7 C8 C9 C8 . 2_655 107.74(9) ?
C9 C8 C9 C8 2_655 2_655 -9.63(14) ?
Cl1 C8 C9 C8 . 2_655 -128.86(8) ?
C7 C8 C9 Cl2 . . -132.06(10) yes
C9 C8 C9 Cl2 2_655 . 110.57(8) ?
Cl1 C8 C9 Cl2 . . -8.66(15) ?
